data_4131875
loop_
_publ_author_name
'Wang, Tongdao'
'Daniliuc, Constantin G.'
'M\"uck-Lichtenfeld, Christian'
'Kehr, Gerald'
'Erker, Gerhard'

_publ_section_title
;
 Formation of Reactive \p-Conjugated Frustrated N/B Pairs by
 Borane-Induced Propargyl Amine Rearrangement.
;
_journal_issue 10
_journal_name_full 'Journal of the American Chemical Society'
_journal_page_first 3635
_journal_page_last 3643
_journal_paper_doi 10.1021/jacs.7b11958
_journal_volume 140
_journal_year 2018
_chemical_formula_sum 'C43 H42 B2 F15 N'
_chemical_formula_weight 879.39
_space_group_crystal_system triclinic
_space_group_IT_number 2
_space_group_name_Hall '-P 1'
_space_group_name_H-M_alt 'P -1'
_atom_sites_solution_hydrogens mixed
_cell_angle_alpha 74.992(5)
_cell_angle_beta 72.799(5)
_cell_angle_gamma 85.628(5)
_cell_formula_units_Z 2
_cell_length_a 11.3453(11)
_cell_length_b 12.0116(12)
_cell_length_c 16.1572(17)
_cell_measurement_reflns_used 7473
_cell_measurement_temperature 100.(2)
_cell_measurement_theta_max 66.4981
_cell_measurement_theta_min 3.8100
_cell_volume 2031.6(4)
_computing_cell_refinement 'SAINT V8.34A (Bruker AXS Inc., 2013)'
_computing_data_collection 'APEX2 v.2014.1--1 (Bruker AXS Inc., 2014)'
_computing_data_reduction 'SAINT V8.34A (Bruker AXS Inc., 2013)'
_computing_molecular_graphics 'APEX2 v.2014.1--1 (Bruker AXS Inc., 2014)'
_computing_publication_material 'APEX2 v.2014.1--1 (Bruker AXS Inc., 2014)'
_computing_structure_refinement 'SHELXL-2014 (Sheldrick, 2014)'
_computing_structure_solution 'SHELXL--2014 (Sheldrick, 2014)'
_diffrn_ambient_temperature 100.(2)
_diffrn_detector_area_resol_mean 8.3333
_diffrn_measured_fraction_theta_full 0.953
_diffrn_measured_fraction_theta_max 0.953
_diffrn_measurement_device_type 'KappaCCD APEXII'
_diffrn_measurement_method 'phi / omega scans'
_diffrn_radiation_monochromator graphite
_diffrn_radiation_type CuK\a
_diffrn_radiation_wavelength 1.54178
_diffrn_reflns_av_R_equivalents 0.0710
_diffrn_reflns_av_unetI/netI 0.0553
_diffrn_reflns_limit_h_max 13
_diffrn_reflns_limit_h_min -13
_diffrn_reflns_limit_k_max 14
_diffrn_reflns_limit_k_min -14
_diffrn_reflns_limit_l_max 19
_diffrn_reflns_limit_l_min -17
_diffrn_reflns_number 30409
_diffrn_reflns_theta_full 66.83
_diffrn_reflns_theta_max 66.83
_diffrn_reflns_theta_min 4.08
_diffrn_source 'fine-focus sealed tube'
_diffrn_source_type 'fine-focus sealed tube'
_exptl_absorpt_coefficient_mu 1.144
_exptl_absorpt_correction_T_max 0.96
_exptl_absorpt_correction_T_min 0.80
_exptl_absorpt_correction_type multi-scan
_exptl_absorpt_process_details
;
Bruker AXS (2014). SADABS, Version 2014/2, Bruker AXS Inc., Madison, Wisconsin,
USA.
;
_exptl_crystal_colour colourless
_exptl_crystal_density_diffrn 1.438
_exptl_crystal_density_method 'not measured'
_exptl_crystal_description prism
_exptl_crystal_F_000 904
_exptl_crystal_size_max 0.140
_exptl_crystal_size_mid 0.100
_exptl_crystal_size_min 0.040
_refine_diff_density_max 0.292
_refine_diff_density_min -0.325
_refine_ls_extinction_method none
_refine_ls_goodness_of_fit_ref 1.046
_refine_ls_hydrogen_treatment mixed
_refine_ls_matrix_type full
_refine_ls_number_parameters 560
_refine_ls_number_reflns 6882
_refine_ls_number_restraints 0
_refine_ls_restrained_S_all 1.046
_refine_ls_R_factor_all 0.0754
_refine_ls_R_factor_gt 0.0517
_refine_ls_shift/su_max 0.000
_refine_ls_shift/su_mean 0.000
_refine_ls_structure_factor_coef Fsqd
_refine_ls_weighting_details 'w=1/[\s^2^(Fo^2^)+(0.0698P)^2^+0.5528P] where P=(Fo^2^+2Fc^2^)/3'
_refine_ls_weighting_scheme calc
_refine_ls_wR_factor_gt 0.1275
_refine_ls_wR_factor_ref 0.1382
_reflns_number_gt 4973
_reflns_number_total 6882
_reflns_threshold_expression 'I > 2\s(I)'
_cod_data_source_file ja7b11958_si_003.cif
_cod_data_source_block erk8372
_cod_database_code 4131875

loop_
_space_group_symop_operation_xyz
'x, y, z'
'-x, -y, -z'

loop_
_atom_site_type_symbol
_atom_site_label
_atom_site_fract_x
_atom_site_fract_y
_atom_site_fract_z
_atom_site_U_iso_or_equiv
_atom_site_adp_type
_atom_site_calc_flag
_atom_site_refinement_flags_adp
_atom_site_refinement_flags_posn
_atom_site_occupancy
N N1 0.51799(18) 0.54094(18) 0.74731(14) 0.0219(5) Uani d . . 1
B B1 0.2339(3) 0.7174(3) 0.7246(2) 0.0243(6) Uani d . . 1
H H1 0.160(2) 0.661(2) 0.7113(17) 0.019(7) Uiso d . . 1
B B2 0.2511(2) 0.6065(3) 0.6563(2) 0.0237(7) Uani d . . 1
C C1 0.4057(2) 0.5580(2) 0.73769(17) 0.0226(6) Uani d . . 1
C C2 0.3638(2) 0.6544(2) 0.67928(18) 0.0228(6) Uani d . . 1
H H2 0.4275 0.7033 0.6289 0.027 Uiso calc U R 1
C C3 0.3028(2) 0.4677(2) 0.78246(18) 0.0239(6) Uani d . . 1
H H3A 0.2469 0.4851 0.8375 0.029 Uiso calc U R 1
H H3B 0.3379 0.3897 0.7982 0.029 Uiso calc U R 1
C C4 0.2330(2) 0.4751(2) 0.71248(18) 0.0250(6) Uani d . . 1
H H4 0.1434 0.4591 0.7434 0.03 Uiso calc U R 1
C C5 0.2850(2) 0.3896(2) 0.65416(19) 0.0277(6) Uani d . . 1
H H5A 0.2524 0.4093 0.6017 0.033 Uiso calc U R 1
H H5B 0.376 0.3974 0.6319 0.033 Uiso calc U R 1
C C11 0.6279(2) 0.6086(2) 0.67629(18) 0.0252(6) Uani d . . 1
C C12 0.7482(2) 0.5456(3) 0.6852(2) 0.0324(7) Uani d . . 1
H H12A 0.7481 0.4702 0.6711 0.039 Uiso calc U R 1
H H12B 0.8181 0.5909 0.6396 0.039 Uiso calc U R 1
C C13 0.7708(3) 0.5250(3) 0.7753(2) 0.0361(7) Uani d . . 1
H H13A 0.8159 0.5915 0.7769 0.043 Uiso calc U R 1
H H13B 0.8227 0.4555 0.7849 0.043 Uiso calc U R 1
C C14 0.6490(2) 0.5087(3) 0.8497(2) 0.0303(6) Uani d . . 1
H H14A 0.6222 0.5844 0.8625 0.036 Uiso calc U R 1
H H14B 0.6637 0.4576 0.9046 0.036 Uiso calc U R 1
C C15 0.5430(2) 0.4575(2) 0.82958(19) 0.0269(6) Uani d . . 1
C C16 0.6314(2) 0.7313(2) 0.68682(19) 0.0287(6) Uani d . . 1
H H16A 0.7004 0.7736 0.6396 0.043 Uiso calc U R 1
H H16B 0.6421 0.7281 0.7454 0.043 Uiso calc U R 1
H H16C 0.5538 0.7706 0.6823 0.043 Uiso calc U R 1
C C17 0.6248(2) 0.6063(3) 0.58190(18) 0.0282(6) Uani d . . 1
H H17A 0.5613 0.6595 0.5649 0.042 Uiso calc U R 1
H H17B 0.6058 0.528 0.582 0.042 Uiso calc U R 1
H H17C 0.7055 0.6298 0.5389 0.042 Uiso calc U R 1
C C18 0.4337(2) 0.4520(2) 0.91339(18) 0.0283(6) Uani d . . 1
H H18A 0.3992 0.5294 0.9129 0.043 Uiso calc U R 1
H H18B 0.4618 0.4225 0.9668 0.043 Uiso calc U R 1
H H18C 0.3702 0.4006 0.914 0.043 Uiso calc U R 1
C C19 0.5748(3) 0.3359(2) 0.8151(2) 0.0335(7) Uani d . . 1
H H19A 0.5079 0.3076 0.7991 0.05 Uiso calc U R 1
H H19B 0.5851 0.284 0.8703 0.05 Uiso calc U R 1
H H19C 0.6517 0.3387 0.7667 0.05 Uiso calc U R 1
C C21 0.2522(2) 0.2664(2) 0.70467(19) 0.0268(6) Uani d . . 1
C C22 0.3387(3) 0.1856(3) 0.7278(2) 0.0350(7) Uani d . . 1
H H22 0.4235 0.2062 0.7088 0.042 Uiso calc U R 1
C C23 0.3022(3) 0.0748(3) 0.7786(2) 0.0420(8) Uani d . . 1
H H23 0.3619 0.0204 0.7948 0.05 Uiso calc U R 1
C C24 0.1793(3) 0.0437(3) 0.8056(2) 0.0408(8) Uani d . . 1
H H24 0.1543 -0.0317 0.8411 0.049 Uiso calc U R 1
C C25 0.0937(3) 0.1216(3) 0.7811(2) 0.0371(7) Uani d . . 1
H H25 0.0095 0.0997 0.7984 0.045 Uiso calc U R 1
C C26 0.1297(2) 0.2322(2) 0.7312(2) 0.0307(6) Uani d . . 1
H H26 0.0694 0.2858 0.7147 0.037 Uiso calc U R 1
C C31 0.2131(2) 0.8458(2) 0.66671(18) 0.0244(6) Uani d . . 1
C C32 0.3011(2) 0.9319(2) 0.62397(19) 0.0265(6) Uani d . . 1
F F32 0.41741(13) 0.91411(13) 0.63057(11) 0.0319(4) Uani d . . 1
C C33 0.2779(3) 1.0380(2) 0.57327(19) 0.0292(6) Uani d . . 1
F F33 0.36776(15) 1.11719(14) 0.53293(12) 0.0387(4) Uani d . . 1
C C34 0.1614(3) 1.0633(2) 0.5644(2) 0.0309(6) Uani d . . 1
F F34 0.13615(16) 1.16611(14) 0.51649(12) 0.0432(5) Uani d . . 1
C C35 0.0695(2) 0.9822(2) 0.6065(2) 0.0307(6) Uani d . . 1
F F35 -0.04566(15) 1.00613(15) 0.59917(12) 0.0415(4) Uani d . . 1
C C36 0.0963(2) 0.8762(2) 0.65615(19) 0.0267(6) Uani d . . 1
F F36 0.00313(13) 0.79935(14) 0.69478(11) 0.0331(4) Uani d . . 1
C C41 0.1874(2) 0.7029(2) 0.83098(18) 0.0229(6) Uani d . . 1
C C42 0.2584(2) 0.7427(2) 0.87446(19) 0.0278(6) Uani d . . 1
F F42 0.37074(13) 0.78764(14) 0.82698(11) 0.0314(4) Uani d . . 1
C C43 0.2212(3) 0.7396(2) 0.9643(2) 0.0307(6) Uani d . . 1
F F43 0.29461(17) 0.77936(16) 1.00205(12) 0.0429(4) Uani d . . 1
C C44 0.1070(3) 0.6942(3) 1.01615(19) 0.0340(7) Uani d . . 1
F F44 0.06942(17) 0.69005(17) 1.10360(12) 0.0484(5) Uani d . . 1
C C45 0.0332(3) 0.6532(2) 0.9767(2) 0.0331(7) Uani d . . 1
F F45 -0.07795(15) 0.60830(16) 1.02631(12) 0.0435(5) Uani d . . 1
C C46 0.0734(2) 0.6574(2) 0.88642(19) 0.0269(6) Uani d . . 1
F F46 -0.00233(14) 0.61339(15) 0.85265(11) 0.0357(4) Uani d . . 1
C C51 0.2224(2) 0.6518(2) 0.56158(18) 0.0228(6) Uani d . . 1
C C52 0.2952(2) 0.7256(2) 0.48596(19) 0.0267(6) Uani d . . 1
F F52 0.40448(13) 0.76409(15) 0.48560(11) 0.0339(4) Uani d . . 1
C C53 0.2635(2) 0.7650(2) 0.40693(18) 0.0272(6) Uani d . . 1
F F53 0.33728(14) 0.83730(15) 0.33609(11) 0.0377(4) Uani d . . 1
C C54 0.1537(2) 0.7294(2) 0.40163(19) 0.0271(6) Uani d . . 1
F F54 0.12229(14) 0.76645(15) 0.32506(11) 0.0360(4) Uani d . . 1
C C55 0.0779(2) 0.6563(2) 0.47467(19) 0.0254(6) Uani d . . 1
F F55 -0.02958(13) 0.62162(14) 0.46983(11) 0.0317(4) Uani d . . 1
C C56 0.1125(2) 0.6199(2) 0.55206(17) 0.0224(6) Uani d . . 1
F F56 0.03377(13) 0.55073(13) 0.62283(10) 0.0290(4) Uani d . . 1
C C61 -0.4219(4) 0.9691(4) 0.8791(3) 0.0743(13) Uani d . . 1
H H61A -0.3753 1.0281 0.8882 0.111 Uiso calc U R 1
H H61B -0.5105 0.9812 0.9038 0.111 Uiso calc U R 1
H H61C -0.4032 0.9745 0.815 0.111 Uiso calc U R 1
C C62 -0.3860(3) 0.8505(3) 0.9261(3) 0.0577(10) Uani d . . 1
H H62A -0.4 0.8478 0.9901 0.069 Uiso calc U R 1
H H62B -0.4406 0.7923 0.9228 0.069 Uiso calc U R 1
C C63 -0.2529(3) 0.8185(3) 0.8871(3) 0.0535(9) Uani d . . 1
H H63A -0.2417 0.8134 0.825 0.064 Uiso calc U R 1
H H63B -0.237 0.7411 0.922 0.064 Uiso calc U R 1
C C64 -0.1575(3) 0.9015(3) 0.8857(3) 0.0513(9) Uani d . . 1
H H64A -0.0745 0.8732 0.8585 0.062 Uiso calc U R 1
H H64B -0.1691 0.9774 0.8466 0.062 Uiso calc U R 1
C C65 -0.1615(4) 0.9182(4) 0.9757(3) 0.0602(10) Uani d . . 1
H H65A -0.2381 0.9578 0.9992 0.09 Uiso calc U R 1
H H65B -0.0907 0.9648 0.9694 0.09 Uiso calc U R 1
H H65C -0.1584 0.843 1.017 0.09 Uiso calc U R 1

loop_
_atom_site_aniso_label
_atom_site_aniso_U_11
_atom_site_aniso_U_22
_atom_site_aniso_U_33
_atom_site_aniso_U_12
_atom_site_aniso_U_13
_atom_site_aniso_U_23
N1 0.0184(10) 0.0251(11) 0.0210(12) -0.0008(8) -0.0052(8) -0.0038(9)
B1 0.0198(13) 0.0232(15) 0.0278(18) -0.0036(12) -0.0063(12) -0.0023(13)
B2 0.0177(13) 0.0259(16) 0.0261(18) -0.0015(12) -0.0037(12) -0.0066(13)
C1 0.0241(12) 0.0235(13) 0.0195(14) -0.0007(10) -0.0033(10) -0.0075(11)
C2 0.0199(12) 0.0264(14) 0.0205(14) -0.0031(10) -0.0042(10) -0.0041(11)
C3 0.0222(12) 0.0215(13) 0.0252(15) -0.0022(10) -0.0050(10) -0.0025(11)
C4 0.0216(12) 0.0247(14) 0.0264(15) -0.0042(10) -0.0032(11) -0.0054(11)
C5 0.0268(13) 0.0297(15) 0.0248(16) -0.0033(11) -0.0046(11) -0.0060(12)
C11 0.0175(12) 0.0319(15) 0.0238(15) -0.0034(11) -0.0035(10) -0.0045(12)
C12 0.0216(13) 0.0413(17) 0.0307(17) 0.0040(12) -0.0056(11) -0.0058(13)
C13 0.0246(14) 0.0521(19) 0.0316(18) 0.0021(13) -0.0112(12) -0.0072(14)
C14 0.0286(14) 0.0353(16) 0.0276(17) 0.0011(12) -0.0108(12) -0.0058(13)
C15 0.0271(13) 0.0284(15) 0.0238(16) 0.0020(11) -0.0080(11) -0.0039(12)
C16 0.0239(13) 0.0320(15) 0.0281(16) -0.0079(11) -0.0054(11) -0.0039(12)
C17 0.0222(13) 0.0360(16) 0.0230(15) -0.0014(11) -0.0028(11) -0.0054(12)
C18 0.0317(14) 0.0289(15) 0.0224(16) -0.0008(11) -0.0090(11) -0.0011(12)
C19 0.0370(15) 0.0302(16) 0.0336(18) 0.0082(12) -0.0140(13) -0.0061(13)
C21 0.0291(14) 0.0257(14) 0.0281(16) 0.0008(11) -0.0097(11) -0.0094(12)
C22 0.0308(14) 0.0332(16) 0.048(2) 0.0033(12) -0.0160(13) -0.0172(14)
C23 0.056(2) 0.0289(16) 0.053(2) 0.0135(14) -0.0323(17) -0.0147(15)
C24 0.061(2) 0.0243(15) 0.038(2) -0.0054(14) -0.0167(15) -0.0052(13)
C25 0.0353(15) 0.0303(16) 0.045(2) -0.0065(13) -0.0071(13) -0.0108(14)
C26 0.0279(14) 0.0268(15) 0.0382(18) -0.0003(11) -0.0107(12) -0.0082(13)
C31 0.0239(12) 0.0255(14) 0.0223(15) -0.0005(11) -0.0051(10) -0.0050(11)
C32 0.0239(13) 0.0279(14) 0.0263(16) -0.0021(11) -0.0063(11) -0.0047(12)
F32 0.0236(7) 0.0258(8) 0.0423(10) -0.0043(6) -0.0098(7) 0.0002(7)
C33 0.0331(14) 0.0216(14) 0.0263(16) -0.0048(11) -0.0024(11) 0.0000(12)
F33 0.0373(9) 0.0257(8) 0.0427(11) -0.0075(7) -0.0042(8) 0.0032(7)
C34 0.0342(15) 0.0231(14) 0.0301(17) 0.0050(12) -0.0078(12) -0.0005(12)
F34 0.0425(10) 0.0294(9) 0.0437(11) 0.0074(8) -0.0076(8) 0.0073(8)
C35 0.0262(13) 0.0329(16) 0.0318(17) 0.0060(12) -0.0093(12) -0.0066(13)
F35 0.0298(8) 0.0409(10) 0.0491(12) 0.0084(7) -0.0142(8) -0.0021(8)
C36 0.0239(13) 0.0258(14) 0.0266(16) -0.0027(11) -0.0036(11) -0.0036(12)
F36 0.0209(7) 0.0317(9) 0.0411(10) -0.0026(6) -0.0061(7) -0.0016(7)
C41 0.0244(12) 0.0171(12) 0.0248(15) 0.0016(10) -0.0070(11) -0.0015(11)
C42 0.0256(13) 0.0228(14) 0.0319(17) 0.0005(11) -0.0059(11) -0.0043(12)
F42 0.0276(8) 0.0349(9) 0.0322(10) -0.0066(7) -0.0076(7) -0.0083(7)
C43 0.0369(15) 0.0289(15) 0.0292(17) 0.0050(12) -0.0136(12) -0.0089(12)
F43 0.0517(10) 0.0510(11) 0.0351(11) 0.0018(9) -0.0221(8) -0.0161(9)
C44 0.0424(16) 0.0311(16) 0.0212(16) 0.0092(13) -0.0047(12) -0.0018(12)
F44 0.0578(11) 0.0581(12) 0.0216(10) 0.0121(9) -0.0044(8) -0.0077(8)
C45 0.0288(14) 0.0299(15) 0.0279(17) 0.0032(12) 0.0019(12) 0.0023(12)
F45 0.0346(9) 0.0469(11) 0.0322(10) -0.0037(8) 0.0070(7) 0.0011(8)
C46 0.0246(13) 0.0247(14) 0.0274(16) 0.0012(11) -0.0055(11) -0.0021(11)
F46 0.0259(8) 0.0428(10) 0.0342(10) -0.0107(7) -0.0030(7) -0.0057(8)
C51 0.0207(12) 0.0247(14) 0.0234(15) -0.0003(10) -0.0069(10) -0.0061(11)
C52 0.0196(12) 0.0316(15) 0.0295(16) -0.0045(11) -0.0090(11) -0.0054(12)
F52 0.0245(8) 0.0448(10) 0.0287(9) -0.0139(7) -0.0088(6) 0.0024(7)
C53 0.0257(13) 0.0298(15) 0.0216(15) -0.0028(11) -0.0048(11) -0.0002(12)
F53 0.0319(8) 0.0487(11) 0.0248(10) -0.0087(8) -0.0072(7) 0.0059(8)
C54 0.0279(13) 0.0296(15) 0.0260(16) 0.0052(11) -0.0140(11) -0.0049(12)
F54 0.0342(8) 0.0448(10) 0.0314(10) 0.0017(7) -0.0171(7) -0.0052(8)
C55 0.0209(12) 0.0261(14) 0.0326(16) 0.0015(11) -0.0112(11) -0.0094(12)
F55 0.0247(8) 0.0355(9) 0.0387(10) -0.0027(7) -0.0161(7) -0.0066(7)
C56 0.0226(12) 0.0224(13) 0.0207(15) -0.0014(10) -0.0040(10) -0.0046(11)
F56 0.0219(7) 0.0320(8) 0.0302(9) -0.0074(6) -0.0062(6) -0.0022(7)
C61 0.058(2) 0.077(3) 0.078(3) 0.006(2) -0.026(2) 0.003(2)
C62 0.048(2) 0.059(2) 0.061(3) -0.0136(18) -0.0128(18) -0.0056(19)
C63 0.0478(19) 0.052(2) 0.060(3) -0.0077(17) -0.0146(17) -0.0115(18)
C64 0.0423(18) 0.054(2) 0.058(2) -0.0032(16) -0.0122(16) -0.0164(18)
C65 0.056(2) 0.070(3) 0.063(3) 0.003(2) -0.0221(19) -0.026(2)

loop_
_atom_type_symbol
_atom_type_description
_atom_type_scat_dispersion_real
_atom_type_scat_dispersion_imag
_atom_type_scat_source
C C 0.0181 0.0091 'International Tables Vol C Tables 4.2.6.8 and 6.1.1.4'
H H 0.0000 0.0000 'International Tables Vol C Tables 4.2.6.8 and 6.1.1.4'
B B 0.0090 0.0039 'International Tables Vol C Tables 4.2.6.8 and 6.1.1.4'
N N 0.0311 0.0180 'International Tables Vol C Tables 4.2.6.8 and 6.1.1.4'
F F 0.0727 0.0534 'International Tables Vol C Tables 4.2.6.8 and 6.1.1.4'

loop_
_geom_angle_atom_site_label_1
_geom_angle_atom_site_label_2
_geom_angle_atom_site_label_3
_geom_angle
C1 N1 C15 122.1(2)
C1 N1 C11 120.2(2)
C15 N1 C11 117.69(19)
C41 B1 C31 113.9(2)
C41 B1 C2 119.9(2)
C31 B1 C2 114.3(2)
C41 B1 B2 130.4(2)
C31 B1 B2 111.2(2)
C2 B1 B2 53.32(15)
C41 B1 H1 103.3(12)
C31 B1 H1 102.0(13)
C2 B1 H1 99.5(12)
B2 B1 H1 46.9(12)
C4 B2 C51 122.7(2)
C4 B2 C2 105.6(2)
C51 B2 C2 123.3(2)
C4 B2 B1 115.7(2)
C51 B2 B1 115.8(2)
C2 B2 B1 55.65(15)
C4 B2 H1 101.3(11)
C51 B2 H1 102.3(11)
C2 B2 H1 94.8(11)
B1 B2 H1 39.8(11)
N1 C1 C2 127.1(2)
N1 C1 C3 122.9(2)
C2 C1 C3 109.7(2)
C1 C2 B2 105.9(2)
C1 C2 B1 116.6(2)
B2 C2 B1 71.03(18)
C1 C2 H2 117.9
B2 C2 H2 117.9
B1 C2 H2 117.9
C1 C3 C4 105.3(2)
C1 C3 H3A 110.7
C4 C3 H3A 110.7
C1 C3 H3B 110.7
C4 C3 H3B 110.7
H3A C3 H3B 108.8
C5 C4 C3 111.6(2)
C5 C4 B2 112.7(2)
C3 C4 B2 103.4(2)
C5 C4 H4 109.7
C3 C4 H4 109.7
B2 C4 H4 109.7
C21 C5 C4 112.4(2)
C21 C5 H5A 109.1
C4 C5 H5A 109.1
C21 C5 H5B 109.1
C4 C5 H5B 109.1
H5A C5 H5B 107.9
C16 C11 C12 109.8(2)
C16 C11 N1 111.0(2)
C12 C11 N1 109.3(2)
C16 C11 C17 112.6(2)
C12 C11 C17 103.8(2)
N1 C11 C17 110.1(2)
C13 C12 C11 115.9(2)
C13 C12 H12A 108.3
C11 C12 H12A 108.3
C13 C12 H12B 108.3
C11 C12 H12B 108.3
H12A C12 H12B 107.4
C12 C13 C14 110.7(2)
C12 C13 H13A 109.5
C14 C13 H13A 109.5
C12 C13 H13B 109.5
C14 C13 H13B 109.5
H13A C13 H13B 108.1
C13 C14 C15 115.2(2)
C13 C14 H14A 108.5
C15 C14 H14A 108.5
C13 C14 H14B 108.5
C15 C14 H14B 108.5
H14A C14 H14B 107.5
N1 C15 C18 111.5(2)
N1 C15 C19 111.9(2)
C18 C15 C19 110.1(2)
N1 C15 C14 107.4(2)
C18 C15 C14 104.3(2)
C19 C15 C14 111.4(2)
C11 C16 H16A 109.5
C11 C16 H16B 109.5
H16A C16 H16B 109.5
C11 C16 H16C 109.5
H16A C16 H16C 109.5
H16B C16 H16C 109.5
C11 C17 H17A 109.5
C11 C17 H17B 109.5
H17A C17 H17B 109.5
C11 C17 H17C 109.5
H17A C17 H17C 109.5
H17B C17 H17C 109.5
C15 C18 H18A 109.5
C15 C18 H18B 109.5
H18A C18 H18B 109.5
C15 C18 H18C 109.5
H18A C18 H18C 109.5
H18B C18 H18C 109.5
C15 C19 H19A 109.5
C15 C19 H19B 109.5
H19A C19 H19B 109.5
C15 C19 H19C 109.5
H19A C19 H19C 109.5
H19B C19 H19C 109.5
C26 C21 C22 118.2(3)
C26 C21 C5 118.8(2)
C22 C21 C5 122.9(2)
C21 C22 C23 120.5(3)
C21 C22 H22 119.8
C23 C22 H22 119.8
C24 C23 C22 120.1(3)
C24 C23 H23 119.9
C22 C23 H23 119.9
C25 C24 C23 119.9(3)
C25 C24 H24 120.1
C23 C24 H24 120.1
C24 C25 C26 120.1(3)
C24 C25 H25 120.0
C26 C25 H25 120.0
C25 C26 C21 121.1(3)
C25 C26 H26 119.4
C21 C26 H26 119.4
C32 C31 C36 114.3(2)
C32 C31 B1 126.8(2)
C36 C31 B1 118.9(2)
F32 C32 C33 116.2(2)
F32 C32 C31 120.1(2)
C33 C32 C31 123.7(3)
F33 C33 C34 119.7(2)
F33 C33 C32 120.7(2)
C34 C33 C32 119.6(3)
F34 C34 C33 120.8(3)
F34 C34 C35 119.8(3)
C33 C34 C35 119.4(3)
F35 C35 C34 120.1(3)
F35 C35 C36 120.5(3)
C34 C35 C36 119.4(3)
F36 C36 C35 116.9(2)
F36 C36 C31 119.6(2)
C35 C36 C31 123.5(2)
C42 C41 C46 114.3(3)
C42 C41 B1 120.9(2)
C46 C41 B1 124.7(2)
F42 C42 C43 116.8(2)
F42 C42 C41 119.0(2)
C43 C42 C41 124.1(3)
F43 C43 C42 121.0(3)
F43 C43 C44 119.8(3)
C42 C43 C44 119.2(3)
F44 C44 C45 120.8(3)
F44 C44 C43 120.1(3)
C45 C44 C43 119.1(3)
F45 C45 C44 119.7(3)
F45 C45 C46 120.1(3)
C44 C45 C46 120.2(3)
F46 C46 C45 117.0(2)
F46 C46 C41 119.9(2)
C45 C46 C41 123.1(3)
C52 C51 C56 114.2(2)
C52 C51 B2 126.3(2)
C56 C51 B2 119.5(2)
F52 C52 C51 120.7(2)
F52 C52 C53 115.6(2)
C51 C52 C53 123.7(2)
F53 C53 C54 119.8(3)
F53 C53 C52 121.0(2)
C54 C53 C52 119.2(2)
F54 C54 C55 120.7(2)
F54 C54 C53 119.7(2)
C55 C54 C53 119.5(3)
F55 C55 C54 119.7(2)
F55 C55 C56 121.0(2)
C54 C55 C56 119.4(2)
F56 C56 C55 117.3(2)
F56 C56 C51 118.7(2)
C55 C56 C51 124.0(2)
C62 C61 H61A 109.5
C62 C61 H61B 109.5
H61A C61 H61B 109.5
C62 C61 H61C 109.5
H61A C61 H61C 109.5
H61B C61 H61C 109.5
C63 C62 C61 113.8(3)
C63 C62 H62A 108.8
C61 C62 H62A 108.8
C63 C62 H62B 108.8
C61 C62 H62B 108.8
H62A C62 H62B 107.7
C62 C63 C64 115.1(3)
C62 C63 H63A 108.5
C64 C63 H63A 108.5
C62 C63 H63B 108.5
C64 C63 H63B 108.5
H63A C63 H63B 107.5
C65 C64 C63 115.2(3)
C65 C64 H64A 108.5
C63 C64 H64A 108.5
C65 C64 H64B 108.5
C63 C64 H64B 108.5
H64A C64 H64B 107.5
C64 C65 H65A 109.5
C64 C65 H65B 109.5
H65A C65 H65B 109.5
C64 C65 H65C 109.5
H65A C65 H65C 109.5
H65B C65 H65C 109.5

loop_
_geom_bond_atom_site_label_1
_geom_bond_atom_site_label_2
_geom_bond_distance
N1 C1 1.323(3)
N1 C15 1.530(4)
N1 C11 1.536(3)
B1 C41 1.608(4)
B1 C31 1.624(4)
B1 C2 1.661(4)
B1 B2 1.903(4)
B1 H1 1.22(3)
B2 C4 1.599(4)
B2 C51 1.607(4)
B2 C2 1.614(4)
B2 H1 1.39(2)
C1 C2 1.439(4)
C1 C3 1.533(3)
C2 H2 1.0
C3 C4 1.543(4)
C3 H3A 0.99
C3 H3B 0.99
C4 C5 1.540(4)
C4 H4 1.0
C5 C21 1.508(4)
C5 H5A 0.99
C5 H5B 0.99
C11 C16 1.531(4)
C11 C12 1.535(4)
C11 C17 1.543(4)
C12 C13 1.507(4)
C12 H12A 0.99
C12 H12B 0.99
C13 C14 1.527(4)
C13 H13A 0.99
C13 H13B 0.99
C14 C15 1.542(4)
C14 H14A 0.99
C14 H14B 0.99
C15 C18 1.533(4)
C15 C19 1.538(4)
C16 H16A 0.98
C16 H16B 0.98
C16 H16C 0.98
C17 H17A 0.98
C17 H17B 0.98
C17 H17C 0.98
C18 H18A 0.98
C18 H18B 0.98
C18 H18C 0.98
C19 H19A 0.98
C19 H19B 0.98
C19 H19C 0.98
C21 C26 1.388(4)
C21 C22 1.389(4)
C22 C23 1.391(5)
C22 H22 0.95
C23 C24 1.382(5)
C23 H23 0.95
C24 C25 1.368(5)
C24 H24 0.95
C25 C26 1.385(4)
C25 H25 0.95
C26 H26 0.95
C31 C32 1.386(4)
C31 C36 1.394(4)
C32 F32 1.352(3)
C32 C33 1.379(4)
C33 F33 1.342(3)
C33 C34 1.374(4)
C34 F34 1.338(3)
C34 C35 1.375(4)
C35 F35 1.350(3)
C35 C36 1.383(4)
C36 F36 1.349(3)
C41 C42 1.393(4)
C41 C46 1.394(4)
C42 F42 1.348(3)
C42 C43 1.378(4)
C43 F43 1.343(3)
C43 C44 1.381(4)
C44 F44 1.338(3)
C44 C45 1.376(5)
C45 F45 1.344(3)
C45 C46 1.381(4)
C46 F46 1.346(3)
C51 C52 1.384(4)
C51 C56 1.393(4)
C52 F52 1.353(3)
C52 C53 1.384(4)
C53 F53 1.340(3)
C53 C54 1.381(4)
C54 F54 1.344(3)
C54 C55 1.372(4)
C55 F55 1.348(3)
C55 C56 1.375(4)
C56 F56 1.347(3)
C61 C62 1.519(6)
C61 H61A 0.98
C61 H61B 0.98
C61 H61C 0.98
C62 C63 1.516(5)
C62 H62A 0.99
C62 H62B 0.99
C63 C64 1.518(5)
C63 H63A 0.99
C63 H63B 0.99
C64 C65 1.506(5)
C64 H64A 0.99
C64 H64B 0.99
C65 H65A 0.98
C65 H65B 0.98
C65 H65C 0.98

loop_
_geom_torsion_atom_site_label_1
_geom_torsion_atom_site_label_2
_geom_torsion_atom_site_label_3
_geom_torsion_atom_site_label_4
_geom_torsion
C15 N1 C1 C2 160.7(2)
C11 N1 C1 C2 -17.2(4)
C15 N1 C1 C3 -25.9(4)
C11 N1 C1 C3 156.2(2)
N1 C1 C2 B2 152.6(2)
C3 C1 C2 B2 -21.6(3)
N1 C1 C2 B1 -131.0(3)
C3 C1 C2 B1 54.8(3)
C4 B2 C2 C1 2.5(3)
C51 B2 C2 C1 -146.3(2)
B1 B2 C2 C1 113.3(2)
C4 B2 C2 B1 -110.7(2)
C51 B2 C2 B1 100.5(3)
C41 B1 C2 C1 21.5(4)
C31 B1 C2 C1 162.1(2)
B2 B1 C2 C1 -98.8(3)
C41 B1 C2 B2 120.3(3)
C31 B1 C2 B2 -99.1(3)
N1 C1 C3 C4 -141.3(2)
C2 C1 C3 C4 33.2(3)
C1 C3 C4 C5 92.2(2)
C1 C3 C4 B2 -29.2(2)
C51 B2 C4 C5 45.1(3)
C2 B2 C4 C5 -103.9(2)
B1 B2 C4 C5 -162.9(2)
C51 B2 C4 C3 165.7(2)
C2 B2 C4 C3 16.7(2)
B1 B2 C4 C3 -42.2(3)
C3 C4 C5 C21 72.2(3)
B2 C4 C5 C21 -172.0(2)
C1 N1 C11 C16 78.3(3)
C15 N1 C11 C16 -99.8(3)
C1 N1 C11 C12 -160.5(2)
C15 N1 C11 C12 21.4(3)
C1 N1 C11 C17 -47.1(3)
C15 N1 C11 C17 134.9(2)
C16 C11 C12 C13 64.7(3)
N1 C11 C12 C13 -57.2(3)
C17 C11 C12 C13 -174.7(3)
C11 C12 C13 C14 31.5(4)
C12 C13 C14 C15 28.8(4)
C1 N1 C15 C18 -31.8(3)
C11 N1 C15 C18 146.2(2)
C1 N1 C15 C19 91.9(3)
C11 N1 C15 C19 -90.0(3)
C1 N1 C15 C14 -145.5(2)
C11 N1 C15 C14 32.5(3)
C13 C14 C15 N1 -60.9(3)
C13 C14 C15 C18 -179.3(2)
C13 C14 C15 C19 62.0(3)
C4 C5 C21 C26 67.7(3)
C4 C5 C21 C22 -110.8(3)
C26 C21 C22 C23 -2.0(4)
C5 C21 C22 C23 176.5(3)
C21 C22 C23 C24 0.8(5)
C22 C23 C24 C25 1.0(5)
C23 C24 C25 C26 -1.5(5)
C24 C25 C26 C21 0.3(5)
C22 C21 C26 C25 1.5(4)
C5 C21 C26 C25 -177.1(3)
C41 B1 C31 C32 100.7(3)
C2 B1 C31 C32 -42.3(4)
B2 B1 C31 C32 -100.5(3)
C41 B1 C31 C36 -80.1(3)
C2 B1 C31 C36 136.8(3)
B2 B1 C31 C36 78.7(3)
C36 C31 C32 F32 178.7(2)
B1 C31 C32 F32 -2.2(4)
C36 C31 C32 C33 -1.5(4)
B1 C31 C32 C33 177.7(3)
F32 C32 C33 F33 0.5(4)
C31 C32 C33 F33 -179.4(2)
F32 C32 C33 C34 -179.1(3)
C31 C32 C33 C34 1.1(4)
F33 C33 C34 F34 -0.4(4)
C32 C33 C34 F34 179.2(3)
F33 C33 C34 C35 -179.5(3)
C32 C33 C34 C35 0.1(4)
F34 C34 C35 F35 0.3(4)
C33 C34 C35 F35 179.3(3)
F34 C34 C35 C36 -179.8(3)
C33 C34 C35 C36 -0.7(4)
F35 C35 C36 F36 0.9(4)
C34 C35 C36 F36 -179.0(3)
F35 C35 C36 C31 -179.8(3)
C34 C35 C36 C31 0.3(4)
C32 C31 C36 F36 -180.0(2)
B1 C31 C36 F36 0.8(4)
C32 C31 C36 C35 0.8(4)
B1 C31 C36 C35 -178.4(3)
C31 B1 C41 C42 -79.0(3)
C2 B1 C41 C42 61.8(3)
B2 B1 C41 C42 127.3(3)
C31 B1 C41 C46 97.1(3)
C2 B1 C41 C46 -122.2(3)
B2 B1 C41 C46 -56.7(4)
C46 C41 C42 F42 179.5(2)
B1 C41 C42 F42 -4.0(4)
C46 C41 C42 C43 -0.5(4)
B1 C41 C42 C43 175.9(3)
F42 C42 C43 F43 -0.2(4)
C41 C42 C43 F43 179.9(2)
F42 C42 C43 C44 -179.9(2)
C41 C42 C43 C44 0.2(4)
F43 C43 C44 F44 0.1(4)
C42 C43 C44 F44 179.8(2)
F43 C43 C44 C45 -179.6(2)
C42 C43 C44 C45 0.0(4)
F44 C44 C45 F45 0.0(4)
C43 C44 C45 F45 179.7(2)
F44 C44 C45 C46 -179.7(3)
C43 C44 C45 C46 0.1(4)
F45 C45 C46 F46 -1.1(4)
C44 C45 C46 F46 178.5(2)
F45 C45 C46 C41 179.9(2)
C44 C45 C46 C41 -0.4(4)
C42 C41 C46 F46 -178.3(2)
B1 C41 C46 F46 5.4(4)
C42 C41 C46 C45 0.7(4)
B1 C41 C46 C45 -175.6(3)
C4 B2 C51 C52 -136.0(3)
C2 B2 C51 C52 7.5(4)
B1 B2 C51 C52 71.9(3)
C4 B2 C51 C56 46.7(3)
C2 B2 C51 C56 -169.7(2)
B1 B2 C51 C56 -105.3(3)
C56 C51 C52 F52 179.8(2)
B2 C51 C52 F52 2.4(4)
C56 C51 C52 C53 -0.3(4)
B2 C51 C52 C53 -177.6(3)
F52 C52 C53 F53 -0.7(4)
C51 C52 C53 F53 179.4(2)
F52 C52 C53 C54 179.7(2)
C51 C52 C53 C54 -0.2(4)
F53 C53 C54 F54 0.8(4)
C52 C53 C54 F54 -179.6(2)
F53 C53 C54 C55 -179.3(2)
C52 C53 C54 C55 0.3(4)
F54 C54 C55 F55 -0.4(4)
C53 C54 C55 F55 179.8(2)
F54 C54 C55 C56 -179.9(2)
C53 C54 C55 C56 0.2(4)
F55 C55 C56 F56 -1.3(3)
C54 C55 C56 F56 178.2(2)
F55 C55 C56 C51 179.7(2)
C54 C55 C56 C51 -0.8(4)
C52 C51 C56 F56 -178.2(2)
B2 C51 C56 F56 -0.6(3)
C52 C51 C56 C55 0.8(4)
B2 C51 C56 C55 178.3(2)
C61 C62 C63 C64 57.3(5)
C62 C63 C64 C65 58.8(5)
